data_4338843
loop_
_publ_author_name
'Yuan, Min'
'Dirmyer, Matthew'
'Badding, John'
'Sen, Ayusman'
'Dahlberg, Maria'
'Schiffer, Peter'

_publ_section_title
;
 Controlled assembly of zero-, one-, two-, and three-dimensional metal
 chalcogenide structures.
;
_journal_issue 18
_journal_name_full 'Inorganic chemistry'
_journal_page_first 7238
_journal_page_last 7240
_journal_paper_doi 10.1021/ic7007107
_journal_volume 46
_journal_year 2007
_chemical_formula_moiety 'H24 Mn2 N12 S4 Sn'
_chemical_formula_sum 'H24 Mn2 N12 S4 Sn'
_chemical_formula_weight 549.12
_chemical_name_systematic
; 
 ? 
;
_space_group_IT_number 15
_symmetry_cell_setting monoclinic
_symmetry_space_group_name_Hall '-C 2yc'
_symmetry_space_group_name_H-M 'C 1 2/c 1'
_atom_sites_solution_hydrogens geom
_atom_sites_solution_primary direct
_atom_sites_solution_secondary difmap
_audit_creation_method SHELXL-97
_cell_angle_alpha 90.00
_cell_angle_beta 106.992(4)
_cell_angle_gamma 90.00
_cell_formula_units_Z 4
_cell_length_a 12.919(3)
_cell_length_b 8.9345(19)
_cell_length_c 15.230(3)
_cell_measurement_reflns_used 2059
_cell_measurement_temperature 115(2)
_cell_measurement_theta_max 28.27
_cell_measurement_theta_min 2.8
_cell_volume 1681.2(6)
_computing_cell_refinement 'Bruker SMART'
_computing_data_collection 'Bruker SMART'
_computing_data_reduction 'Bruker SAINT'
_computing_structure_refinement 'SHELXL-97 (Sheldrick, 1997)'
_computing_structure_solution 'SHELXS-97 (Sheldrick, 1990)'
_diffrn_ambient_temperature 115(2)
_diffrn_measured_fraction_theta_full 0.983
_diffrn_measured_fraction_theta_max 0.983
_diffrn_measurement_device_type 'CCD area detector'
_diffrn_measurement_method 'phi and omega scans'
_diffrn_radiation_monochromator graphite
_diffrn_radiation_source 'fine-focus sealed tube'
_diffrn_radiation_type MoK\a
_diffrn_radiation_wavelength 0.71073
_diffrn_reflns_av_R_equivalents 0.0227
_diffrn_reflns_av_sigmaI/netI 0.0168
_diffrn_reflns_limit_h_max 16
_diffrn_reflns_limit_h_min -17
_diffrn_reflns_limit_k_max 11
_diffrn_reflns_limit_k_min -11
_diffrn_reflns_limit_l_max 19
_diffrn_reflns_limit_l_min -20
_diffrn_reflns_number 10481
_diffrn_reflns_theta_full 28.27
_diffrn_reflns_theta_max 28.27
_diffrn_reflns_theta_min 2.80
_exptl_absorpt_coefficient_mu 3.457
_exptl_absorpt_correction_T_max 0.7939
_exptl_absorpt_correction_T_min 0.4786
_exptl_absorpt_correction_type empirical
_exptl_absorpt_process_details SADABS
_exptl_crystal_colour colorless
_exptl_crystal_density_diffrn 2.170
_exptl_crystal_density_method 'not measured'
_exptl_crystal_description plate
_exptl_crystal_F_000 1088
_exptl_crystal_size_max 0.25
_exptl_crystal_size_mid 0.10
_exptl_crystal_size_min 0.07
_refine_diff_density_max 0.394
_refine_diff_density_min -0.373
_refine_diff_density_rms 0.082
_refine_ls_extinction_method none
_refine_ls_goodness_of_fit_ref 1.124
_refine_ls_hydrogen_treatment mixed
_refine_ls_matrix_type full
_refine_ls_number_parameters 137
_refine_ls_number_reflns 2059
_refine_ls_number_restraints 0
_refine_ls_restrained_S_all 1.124
_refine_ls_R_factor_all 0.0150
_refine_ls_R_factor_gt 0.0145
_refine_ls_shift/su_max 0.001
_refine_ls_shift/su_mean 0.000
_refine_ls_structure_factor_coef Fsqd
_refine_ls_weighting_details 'calc w=1/[\s^2^(Fo^2^)+(0.0168P)^2^+1.5483P] where P=(Fo^2^+2Fc^2^)/3'
_refine_ls_weighting_scheme calc
_refine_ls_wR_factor_gt 0.0364
_refine_ls_wR_factor_ref 0.0366
_reflns_number_gt 2026
_reflns_number_total 2059
_reflns_threshold_expression >2sigma(I)
_cod_data_source_file ic7007107-file002.cif
_cod_data_source_block mxy17m_compound2
_cod_depositor_comments
;
The following automatic conversions were performed:

'_symmetry_cell_setting' value 'Monoclinic' changed to 'monoclinic'
according to
/usr/data/users/saulius/automatic-downloads/retrospective/ACS/lib/dictionaries/cif_core.dic
dictionary named 'cif_core.dic' version 2.4.2 from
2011-04-26.

'_exptl_absorpt_correction_type' value 'Empirical'
changed to 'empirical' according to
/usr/data/users/saulius/automatic-downloads/retrospective/ACS/lib/dictionaries/cif_core.dic
dictionary named 'cif_core.dic' version 2.4.2 from 2011-04-26.

Automatic conversion script
Id: cif_fix_values 2281 2013-09-26 08:29:07Z andrius 
;
_cod_original_sg_symbol_H-M C2/c
_cod_database_code 4338843

loop_
_symmetry_equiv_pos_as_xyz
'x, y, z'
'-x, y, -z+1/2'
'x+1/2, y+1/2, z'
'-x+1/2, y+1/2, -z+1/2'
'-x, -y, -z'
'x, -y, z-1/2'
'-x+1/2, -y+1/2, -z'
'x+1/2, -y+1/2, z-1/2'

loop_
_atom_site_label
_atom_site_type_symbol
_atom_site_fract_x
_atom_site_fract_y
_atom_site_fract_z
_atom_site_U_iso_or_equiv
_atom_site_adp_type
_atom_site_occupancy
_atom_site_symmetry_multiplicity
_atom_site_calc_flag
_atom_site_refinement_flags
Sn1 Sn 0.5000 0.210627(14) 0.7500 0.00750(5) Uani 1 2 d S
Mn2 Mn 0.5000 0.59315(3) 0.7500 0.00866(7) Uani 1 2 d S
Mn1 Mn 0.2500 0.7500 0.5000 0.00968(7) Uani 1 2 d S
S2 S 0.35197(3) 0.38777(4) 0.70926(3) 0.00998(8) Uani 1 1 d .
S1 S 0.52325(3) 0.06389(4) 0.62875(2) 0.01076(8) Uani 1 1 d .
N6 N 0.48753(11) 0.60243(14) 0.59439(9) 0.0108(2) Uani 1 1 d .
N5 N 0.43532(11) 0.72852(14) 0.53734(9) 0.0109(2) Uani 1 1 d .
N4 N 0.26828(11) 0.73178(15) 0.65267(9) 0.0103(2) Uani 1 1 d .
N3 N 0.21633(11) 1.07533(15) 0.57699(10) 0.0144(3) Uani 1 1 d .
N2 N 0.26746(11) 1.00397(14) 0.51392(9) 0.0122(2) Uani 1 1 d .
N1 N 0.37076(11) 0.77982(14) 0.71727(9) 0.0104(2) Uani 1 1 d .
H1A H 0.3577(15) 0.815(2) 0.7638(14) 0.011(4) Uiso 1 1 d .
H6A H 0.5489(17) 0.590(2) 0.5877(13) 0.014(5) Uiso 1 1 d .
H5B H 0.4639(15) 0.810(2) 0.5697(13) 0.011(4) Uiso 1 1 d .
H4B H 0.2178(17) 0.767(2) 0.6676(14) 0.016(5) Uiso 1 1 d .
H4A H 0.2673(16) 0.636(3) 0.6627(14) 0.017(5) Uiso 1 1 d .
H5A H 0.4536(17) 0.735(2) 0.4917(15) 0.020(5) Uiso 1 1 d .
H2B H 0.2388(16) 1.047(2) 0.4588(15) 0.017(5) Uiso 1 1 d .
H2A H 0.3344(16) 1.026(2) 0.5271(13) 0.015(5) Uiso 1 1 d .
H3A H 0.2458(18) 1.165(3) 0.5933(15) 0.028(6) Uiso 1 1 d .
H6B H 0.4473(17) 0.524(3) 0.5727(14) 0.023(5) Uiso 1 1 d .
H3B H 0.2307(15) 1.022(2) 0.6262(14) 0.013(5) Uiso 1 1 d .
H1B H 0.3931(16) 0.852(2) 0.6918(14) 0.016(5) Uiso 1 1 d .

loop_
_atom_site_aniso_label
_atom_site_aniso_U_11
_atom_site_aniso_U_22
_atom_site_aniso_U_33
_atom_site_aniso_U_23
_atom_site_aniso_U_13
_atom_site_aniso_U_12
Sn1 0.00807(8) 0.00651(7) 0.00790(7) 0.000 0.00231(5) 0.000
Mn2 0.00880(15) 0.00778(14) 0.00921(15) 0.000 0.00233(12) 0.000
Mn1 0.01024(15) 0.00890(14) 0.00925(15) -0.00030(11) 0.00183(12) 0.00060(11)
S2 0.00877(17) 0.00805(16) 0.01292(17) 0.00191(12) 0.00286(14) 0.00052(11)
S1 0.01282(18) 0.01002(16) 0.01013(17) -0.00213(12) 0.00444(14) -0.00171(13)
N6 0.0105(6) 0.0097(6) 0.0125(6) 0.0012(4) 0.0036(5) 0.0012(4)
N5 0.0140(6) 0.0100(6) 0.0094(6) 0.0022(5) 0.0043(5) -0.0001(5)
N4 0.0085(6) 0.0099(6) 0.0118(6) -0.0010(5) 0.0019(5) 0.0006(5)
N3 0.0160(7) 0.0112(6) 0.0156(7) -0.0019(5) 0.0041(5) 0.0012(5)
N2 0.0116(6) 0.0118(6) 0.0130(6) -0.0005(5) 0.0032(5) 0.0000(5)
N1 0.0107(6) 0.0112(6) 0.0090(6) -0.0014(5) 0.0023(5) -0.0009(5)

loop_
_atom_type_symbol
_atom_type_description
_atom_type_scat_dispersion_real
_atom_type_scat_dispersion_imag
_atom_type_scat_source
N N 0.0061 0.0033 'International Tables Vol C Tables 4.2.6.8 and 6.1.1.4'
S S 0.1246 0.1234 'International Tables Vol C Tables 4.2.6.8 and 6.1.1.4'
Mn Mn 0.3368 0.7283 'International Tables Vol C Tables 4.2.6.8 and 6.1.1.4'
Sn Sn -0.6537 1.4246 'International Tables Vol C Tables 4.2.6.8 and 6.1.1.4'
H H 0.0000 0.0000 'International Tables Vol C Tables 4.2.6.8 and 6.1.1.4'

loop_
_geom_angle_atom_site_label_1
_geom_angle_atom_site_label_2
_geom_angle_atom_site_label_3
_geom_angle
_geom_angle_site_symmetry_1
_geom_angle_site_symmetry_3
S1 Sn1 S1 112.32(2) . 2_656
S1 Sn1 S2 107.034(16) . 2_656
S1 Sn1 S2 115.822(16) 2_656 2_656
S1 Sn1 S2 115.822(16) . .
S1 Sn1 S2 107.034(16) 2_656 .
S2 Sn1 S2 98.29(2) 2_656 .
N1 Mn2 N1 87.51(7) 2_656 .
N1 Mn2 N6 85.64(5) 2_656 2_656
N1 Mn2 N6 91.41(5) . 2_656
N1 Mn2 N6 91.41(5) 2_656 .
N1 Mn2 N6 85.64(5) . .
N6 Mn2 N6 175.92(6) 2_656 .
N1 Mn2 S2 178.41(3) 2_656 .
N1 Mn2 S2 91.33(4) . .
N6 Mn2 S2 95.48(3) 2_656 .
N6 Mn2 S2 87.41(3) . .
N1 Mn2 S2 91.33(4) 2_656 2_656
N1 Mn2 S2 178.41(3) . 2_656
N6 Mn2 S2 87.41(3) 2_656 2_656
N6 Mn2 S2 95.48(3) . 2_656
S2 Mn2 S2 89.85(3) . 2_656
N4 Mn1 N4 180.0 7_566 .
N4 Mn1 N2 90.10(5) 7_566 .
N4 Mn1 N2 89.90(5) . .
N4 Mn1 N2 89.90(5) 7_566 7_566
N4 Mn1 N2 90.10(5) . 7_566
N2 Mn1 N2 180.0 . 7_566
N4 Mn1 N5 92.77(5) 7_566 .
N4 Mn1 N5 87.23(5) . .
N2 Mn1 N5 89.57(5) . .
N2 Mn1 N5 90.43(5) 7_566 .
N4 Mn1 N5 87.23(5) 7_566 7_566
N4 Mn1 N5 92.77(5) . 7_566
N2 Mn1 N5 90.43(5) . 7_566
N2 Mn1 N5 89.57(5) 7_566 7_566
N5 Mn1 N5 180.00(7) . 7_566
Sn1 S2 Mn2 85.93(2) . .
N5 N6 Mn2 120.99(9) . .
N6 N5 Mn1 118.50(9) . .
N1 N4 Mn1 118.01(9) . .
N3 N2 Mn1 116.30(9) . .
N4 N1 Mn2 112.84(9) . .

loop_
_geom_bond_atom_site_label_1
_geom_bond_atom_site_label_2
_geom_bond_distance
_geom_bond_site_symmetry_2
Sn1 S1 2.3545(5) .
Sn1 S1 2.3545(5) 2_656
Sn1 S2 2.4194(5) 2_656
Sn1 S2 2.4195(5) .
Mn2 N1 2.3090(14) 2_656
Mn2 N1 2.3090(13) .
Mn2 N6 2.3294(14) 2_656
Mn2 N6 2.3294(14) .
Mn2 S2 2.5915(6) .
Mn2 S2 2.5914(6) 2_656
Mn1 N4 2.2733(14) 7_566
Mn1 N4 2.2733(14) .
Mn1 N2 2.2840(14) .
Mn1 N2 2.2840(14) 7_566
Mn1 N5 2.3014(14) .
Mn1 N5 2.3014(14) 7_566
N6 N5 1.4617(17) .
N4 N1 1.4641(18) .
N3 N2 1.4616(18) .
